data_7035859
loop_
_publ_author_name
'Hu, Yang-Yang'
'Xiao-Zhang, ?'
'Zhao, De-Chuan'
'Guo, Hai-Yang'
'Fu, Li-Wei'
'Guo, Lan-Lan'
'Cui, Xiao-Bing'
'Huo, Qi-Sheng'
'Xu, Ji-Qing'

_publ_section_title
;
 Tuning the structures based on polyoxometalates from 1-D to 2-D by using
 different secondary organic ligands.
;
_journal_issue 33
_journal_name_full 'Dalton transactions (Cambridge, England : 2003)'
_journal_page_first 14830
_journal_page_last 14841
_journal_paper_doi 10.1039/c5dt02060c
_journal_volume 44
_journal_year 2015
_chemical_formula_sum 'C36 H32 Cu2.5 Ge N7 O44 W12'
_chemical_formula_weight 3704.32
_space_group_crystal_system monoclinic
_space_group_IT_number 14
_space_group_name_Hall '-P 2yn'
_space_group_name_H-M_alt 'P 1 21/n 1'
_symmetry_space_group_name_Hall '-P 2yn'
_symmetry_space_group_name_H-M 'P 1 21/n 1'
_atom_sites_solution_hydrogens mixed
_audit_creation_method SHELXL-2014/7
_audit_update_record
;
2015-07-14 deposited with the CCDC.
2015-07-17 downloaded from the CCDC.
;
_cell_angle_alpha 90
_cell_angle_beta 100.354(2)
_cell_angle_gamma 90
_cell_formula_units_Z 4
_cell_length_a 13.880(2)
_cell_length_b 21.660(3)
_cell_length_c 21.898(3)
_cell_measurement_reflns_used 12039
_cell_measurement_temperature 296(2)
_cell_measurement_theta_max 28.6390
_cell_measurement_theta_min 3.1820
_cell_volume 6476.2(16)
_computing_cell_refinement
;
CrysAlisPro, Agilent Technologies,
Version 1.171.37.35 (release 13-08-2014 CrysAlis171 .NET)
(compiled Aug 13 2014,18:06:01)
;
_computing_data_collection
;
CrysAlisPro, Agilent Technologies,
Version 1.171.37.35 (release 13-08-2014 CrysAlis171 .NET)
(compiled Aug 13 2014,18:06:01)
;
_computing_data_reduction
;
CrysAlisPro, Agilent Technologies,
Version 1.171.37.35 (release 13-08-2014 CrysAlis171 .NET)
(compiled Aug 13 2014,18:06:01)
;
_computing_molecular_graphics 'SHELXL-2014/7 (Sheldrick, 2014)'
_computing_publication_material 'SHELXL-2014/7 (Sheldrick, 2014)'
_computing_structure_refinement 'SHELXL-2014/7 (Sheldrick, 2014)'
_computing_structure_solution 'SHELXL-2014/7 (Sheldrick, 2014)'
_diffrn_ambient_temperature 296(2)
_diffrn_detector_area_resol_mean 15.9737
_diffrn_measured_fraction_theta_full 0.998
_diffrn_measured_fraction_theta_max 0.858
_diffrn_measurement_device_type 'SuperNova, Dual, Cu at zero, Eos'
_diffrn_radiation_type MoK\a
_diffrn_radiation_wavelength 0.71073
_diffrn_reflns_av_R_equivalents 0.0608
_diffrn_reflns_av_unetI/netI 0.0783
_diffrn_reflns_Laue_measured_fraction_full 0.998
_diffrn_reflns_Laue_measured_fraction_max 0.858
_diffrn_reflns_limit_h_max 18
_diffrn_reflns_limit_h_min -18
_diffrn_reflns_limit_k_max 19
_diffrn_reflns_limit_k_min -29
_diffrn_reflns_limit_l_max 29
_diffrn_reflns_limit_l_min -28
_diffrn_reflns_number 40698
_diffrn_reflns_point_group_measured_fraction_full 0.998
_diffrn_reflns_point_group_measured_fraction_max 0.858
_diffrn_reflns_theta_full 25.242
_diffrn_reflns_theta_max 29.145
_diffrn_reflns_theta_min 2.958
_diffrn_source 'SuperNova (Mo) X-ray Source'
_exptl_absorpt_coefficient_mu 22.576
_exptl_absorpt_correction_T_max 0.107
_exptl_absorpt_correction_T_min 0.020
_exptl_absorpt_correction_type analytical
_exptl_absorpt_process_details
;
CrysAlisPro, Agilent Technologies,
Version 1.171.37.35 (release 13-08-2014 CrysAlis171 .NET)
(compiled Aug 13 2014,18:06:01)
Analytical numeric absorption correction using a multifaceted crystal
            model based on expressions derived by R.C. Clark & J.S. Reid.
(Clark, R. C. & Reid, J. S. (1995). Acta Cryst. A51, 887-897)
Empirical absorption correction using spherical harmonics,
 implemented in SCALE3 ABSPACK scaling algorithm.
;
_exptl_crystal_colour green
_exptl_crystal_density_diffrn 3.799
_exptl_crystal_description block
_exptl_crystal_F_000 6566
_exptl_crystal_size_max 0.350
_exptl_crystal_size_mid 0.230
_exptl_crystal_size_min 0.160
_refine_diff_density_max 2.958
_refine_diff_density_min -2.020
_refine_diff_density_rms 0.372
_refine_ls_extinction_method none
_refine_ls_goodness_of_fit_ref 1.036
_refine_ls_hydrogen_treatment constr
_refine_ls_matrix_type full
_refine_ls_number_parameters 922
_refine_ls_number_reflns 14978
_refine_ls_number_restraints 1668
_refine_ls_restrained_S_all 0.991
_refine_ls_R_factor_all 0.0826
_refine_ls_R_factor_gt 0.0514
_refine_ls_shift/su_max 0.001
_refine_ls_shift/su_mean 0.000
_refine_ls_structure_factor_coef Fsqd
_refine_ls_weighting_details 'w=1/[\s^2^(Fo^2^)+(0.0325P)^2^+74.6856P] where P=(Fo^2^+2Fc^2^)/3'
_refine_ls_weighting_scheme calc
_refine_ls_wR_factor_gt 0.1015
_refine_ls_wR_factor_ref 0.1211
_reflns_Friedel_coverage 0.000
_reflns_number_gt 10739
_reflns_number_total 14978
_reflns_threshold_expression 'I > 2\s(I)'
_cod_data_source_file c5dt02060c2.cif
_cod_data_source_block shelx_5
_cod_depositor_comments 'Adding full bibliography for 7035855--7035860.cif.'
_cod_original_cell_volume 6476.6(17)
_cod_original_formula_sum 'C36 H32 Cu2.50 Ge N7 O44 W12'
_cod_database_code 7035859
_shelx_shelxl_version_number 2014/7
_shelx_space_group_comment
;
The symmetry employed for this shelxl refinement is uniquely defined
by the following loop, which should always be used as a source of
symmetry information in preference to the above space-group names.
They are only intended as comments.
;
_shelx_estimated_absorpt_t_min 0.047
_shelx_estimated_absorpt_t_max 0.123
_exptl_absorpt_special_details
;
R(int) was 0.0734 before and 0.0602 after correction. The Ratio of minimum to 
maximum transmission is 0.1869.
;

loop_
_space_group_symop_operation_xyz
'x, y, z'
'-x+1/2, y+1/2, -z+1/2'
'-x, -y, -z'
'x-1/2, -y-1/2, z-1/2'

loop_
_atom_site_label
_atom_site_type_symbol
_atom_site_fract_x
_atom_site_fract_y
_atom_site_fract_z
_atom_site_U_iso_or_equiv
_atom_site_adp_type
_atom_site_occupancy
_atom_site_site_symmetry_order
_atom_site_calc_flag
_atom_site_refinement_flags_posn
_atom_site_refinement_flags_adp
_atom_site_refinement_flags_occupancy
W1 W 1.24359(4) 0.70094(3) -0.14513(2) 0.02407(13) Uani 1 1 d . . .
W2 W 1.15645(4) 0.69968(3) -0.31523(3) 0.02823(14) Uani 1 1 d . . .
W3 W 0.80157(4) 0.65323(3) -0.19115(3) 0.02554(13) Uani 1 1 d . . .
W4 W 1.19477(4) 0.84842(3) -0.23010(3) 0.02752(14) Uani 1 1 d . . .
W5 W 0.92344(4) 0.73934(3) -0.37405(2) 0.02845(14) Uani 1 1 d . . .
W6 W 1.09340(4) 0.74229(3) -0.04853(2) 0.02672(14) Uani 1 1 d . . .
W7 W 0.75655(4) 0.78626(3) -0.26795(3) 0.02721(14) Uani 1 1 d . . .
W8 W 0.83619(4) 0.78631(3) -0.11278(3) 0.02760(14) Uani 1 1 d . . .
W9 W 1.05715(4) 0.60842(3) -0.12590(2) 0.02454(13) Uani 1 1 d . . .
W10 W 0.97070(4) 0.60690(3) -0.29633(2) 0.02541(13) Uani 1 1 d . . .
Ge1 Ge 1.00329(9) 0.74530(6) -0.21113(5) 0.0140(3) Uani 1 1 d . . .
W12 W 1.04085(4) 0.88909(3) -0.13543(3) 0.02818(14) Uani 1 1 d . . .
W11 W 0.96359(5) 0.88823(3) -0.29046(3) 0.03182(15) Uani 1 1 d . . .
Cu3 Cu 0.83228(13) 0.47770(9) -0.38565(8) 0.0319(4) Uani 1 1 d . . .
Cu2 Cu 1.30644(15) 0.53577(10) -0.07335(8) 0.0414(5) Uani 1 1 d . . .
Cu1 Cu 1.0000 1.0000 0.0000 0.0263(5) Uani 1 2 d S . P
O4 O 0.8832(6) 0.7434(4) -0.1996(4) 0.0216(17) Uani 1 1 d . U .
O40 O 0.8608(6) 0.6255(4) -0.2590(4) 0.0272(18) Uani 1 1 d . U .
O3 O 1.0405(6) 0.8209(4) -0.2156(4) 0.0240(17) Uani 1 1 d . U .
O39 O 1.1957(6) 0.6195(4) -0.1236(4) 0.0265(19) Uani 1 1 d . U .
O38 O 1.2387(6) 0.7847(4) -0.1714(4) 0.0268(19) Uani 1 1 d . U .
O37 O 1.0585(7) 0.7254(5) -0.3835(4) 0.032(2) Uani 1 1 d . U .
O36 O 0.7239(7) 0.5941(5) -0.1823(5) 0.038(2) Uani 1 1 d . U .
O35 O 0.9200(6) 0.6265(4) -0.1395(4) 0.0266(18) Uani 1 1 d . U .
O34 O 1.1798(7) 0.7833(4) -0.2909(4) 0.0297(19) Uani 1 1 d . U .
O33 O 1.0570(7) 0.5357(5) -0.0977(5) 0.039(3) Uani 1 1 d . U .
O32 O 0.8169(7) 0.7495(4) -0.3312(4) 0.0273(19) Uani 1 1 d . U .
O31 O 0.9607(7) 0.8207(4) -0.3458(4) 0.0287(19) Uani 1 1 d . U .
O30 O 0.7773(7) 0.7068(5) -0.1243(4) 0.033(2) Uani 1 1 d . U .
O29 O 0.7188(7) 0.7065(4) -0.2469(4) 0.031(2) Uani 1 1 d . U .
O2 O 1.0780(6) 0.7091(4) -0.1505(4) 0.0214(17) Uani 1 1 d . U .
O28 O 0.9157(7) 0.8544(4) -0.1279(4) 0.0300(19) Uani 1 1 d . U .
O27 O 1.0944(7) 0.6197(4) -0.3211(4) 0.0295(19) Uani 1 1 d . U .
O26 O 1.2222(7) 0.7278(5) -0.0650(4) 0.030(2) Uani 1 1 d . U .
O25 O 1.0396(7) 0.5939(4) -0.2132(4) 0.0269(18) Uani 1 1 d . U .
O24 O 1.0712(7) 0.6546(4) -0.0500(4) 0.0282(19) Uani 1 1 d . U .
O23 O 0.9487(7) 0.5326(5) -0.3228(4) 0.033(2) Uani 1 1 d . U .
O22 O 1.3028(7) 0.8820(5) -0.2393(5) 0.038(2) Uani 1 1 d . U .
O21 O 1.3660(7) 0.6891(4) -0.1278(4) 0.029(2) Uani 1 1 d . U .
O20 O 1.2123(7) 0.6803(4) -0.2300(4) 0.0287(19) Uani 1 1 d . U .
O19 O 1.0960(7) 0.8235(5) -0.0838(4) 0.0314(19) Uani 1 1 d . U .
O18 O 0.7779(8) 0.8148(5) -0.0571(5) 0.048(3) Uani 1 1 d . U .
O17 O 0.9526(7) 0.7518(4) -0.0679(4) 0.0294(19) Uani 1 1 d . U .
O16 O 0.6485(7) 0.8136(5) -0.3082(5) 0.041(3) Uani 1 1 d . U .
O15 O 1.2506(7) 0.6858(5) -0.3525(4) 0.043(3) Uani 1 1 d . U .
O1 O 1.0100(6) 0.7078(4) -0.2796(4) 0.0226(17) Uani 1 1 d . U .
O14 O 0.7440(7) 0.8122(5) -0.1854(4) 0.033(2) Uani 1 1 d . U .
O13 O 0.8436(7) 0.8532(5) -0.2731(4) 0.036(2) Uani 1 1 d . U .
O12 O 1.0516(7) 0.9498(5) -0.0858(5) 0.039(2) Uani 1 1 d . U .
O11 O 0.9108(7) 0.6511(5) -0.3690(4) 0.031(2) Uani 1 1 d . U .
O10 O 1.1031(7) 0.8960(4) -0.2872(4) 0.032(2) Uani 1 1 d . U .
O9 O 1.1183(8) 0.7550(5) 0.0287(4) 0.041(3) Uani 1 1 d . U .
O8 O 0.8712(8) 0.7525(5) -0.4494(4) 0.045(3) Uani 1 1 d . U .
O7 O 1.1627(7) 0.8980(4) -0.1645(4) 0.033(2) Uani 1 1 d . U .
O6 O 0.9811(8) 0.9291(5) -0.2111(5) 0.041(2) Uani 1 1 d . U .
O5 O 0.9215(8) 0.9464(5) -0.3396(5) 0.048(3) Uani 1 1 d . U .
O42 O 0.8651(7) 0.9933(5) -0.0489(4) 0.032(2) Uani 1 1 d . U .
N2 N 1.0011(8) 1.0773(5) -0.0481(5) 0.025(2) Uani 1 1 d . . .
OW1 O 0.782(2) 0.4419(16) -0.3167(16) 0.041(7) Uani 0.5 1 d . U P
OW3 O 0.809(2) 0.4344(19) -0.3086(18) 0.043(9) Uani 0.5 1 d . U P
N1 N 0.8522(8) 0.5054(6) -0.4674(4) 0.047(4) Uani 1 1 d G . .
C1 C 0.8842(8) 0.4590(5) -0.5029(5) 0.064(4) Uani 1 1 d G U .
C2 C 0.8901(9) 0.4700(6) -0.5646(5) 0.071(4) Uani 1 1 d G U .
H2A H 0.9115 0.4390 -0.5883 0.085 Uiso 1 1 calc R U .
C3 C 0.8641(10) 0.5274(7) -0.5909(4) 0.073(4) Uani 1 1 d G U .
H3A H 0.8680 0.5347 -0.6322 0.088 Uiso 1 1 calc R U .
C4 C 0.8321(9) 0.5737(5) -0.5555(6) 0.072(4) Uani 1 1 d G U .
H4A H 0.8147 0.6121 -0.5731 0.086 Uiso 1 1 calc R U .
C5 C 0.8261(8) 0.5627(5) -0.4937(5) 0.067(4) Uani 1 1 d G U .
H5A H 0.8048 0.5938 -0.4700 0.080 Uiso 1 1 calc R U .
C8 C 1.0730(11) 1.1178(7) -0.0461(6) 0.032(3) Uani 1 1 d . U .
H8A H 1.1308 1.1117 -0.0179 0.039 Uiso 1 1 calc R U .
C12 C 0.8428(10) 1.0387(6) -0.0859(6) 0.022(3) Uani 1 1 d . U .
N7 N 0.9096(9) 0.4049(6) -0.4057(7) 0.046(4) Uani 1 1 d . . .
C10 C 0.9792(12) 1.1779(8) -0.1248(7) 0.041(3) Uani 1 1 d . U .
H10A H 0.9721 1.2117 -0.1514 0.049 Uiso 1 1 calc R U .
C9 C 1.0651(11) 1.1686(7) -0.0843(7) 0.034(3) Uani 1 1 d . U .
H9A H 1.1171 1.1960 -0.0827 0.041 Uiso 1 1 calc R U .
C6 C 0.9160(14) 0.4043(10) -0.4665(9) 0.062(4) Uani 1 1 d . U .
C7 C 0.9180(10) 1.0868(6) -0.0883(6) 0.026(3) Uani 1 1 d . U .
C11 C 0.9033(12) 1.1369(7) -0.1258(7) 0.039(3) Uani 1 1 d . U .
H11A H 0.8433 1.1434 -0.1516 0.047 Uiso 1 1 calc R U .
N6 N 1.3454(10) 0.5376(6) -0.1551(6) 0.039(3) Uani 1 1 d . . .
N4 N 1.2517(9) 0.5514(6) 0.0007(5) 0.030(3) Uani 1 1 d . . .
C36 C 1.4339(12) 0.5635(8) -0.1559(7) 0.044(3) Uani 1 1 d . U .
N3 N 1.2328(9) 0.4570(6) -0.0719(6) 0.035(3) Uani 1 1 d . . .
N5 N 1.4396(9) 0.5739(6) -0.0475(6) 0.043(3) Uani 1 1 d . . .
C29 C 1.2109(13) 0.6169(9) 0.0803(7) 0.049(4) Uani 1 1 d . U .
H29A H 1.2157 0.6550 0.1002 0.059 Uiso 1 1 calc R U .
C40 C 1.2883(13) 0.5246(8) -0.2090(7) 0.045(3) Uani 1 1 d . U .
H40A H 1.2270 0.5073 -0.2091 0.054 Uiso 1 1 calc R U .
C34 C 1.5738(14) 0.6176(9) -0.0849(9) 0.056(4) Uani 1 1 d . U .
H34A H 1.6075 0.6228 -0.1176 0.067 Uiso 1 1 calc R U .
C35 C 1.4867(12) 0.5857(8) -0.0940(8) 0.045(3) Uani 1 1 d . U .
C30 C 1.2554(12) 0.6060(8) 0.0290(7) 0.045(3) Uani 1 1 d . U .
H30A H 1.2891 0.6381 0.0141 0.054 Uiso 1 1 calc R U .
C26 C 1.1981(13) 0.5056(8) 0.0189(7) 0.044(3) Uani 1 1 d . U .
C24 C 1.1355(13) 0.3979(8) -0.0133(8) 0.051(3) Uani 1 1 d . U .
H24A H 1.1058 0.3937 0.0212 0.062 Uiso 1 1 calc R U .
C31 C 1.4790(13) 0.5961(9) 0.0102(9) 0.055(4) Uani 1 1 d . U .
H31A H 1.4479 0.5867 0.0434 0.066 Uiso 1 1 calc R U .
C37 C 1.4652(14) 0.5745(9) -0.2117(8) 0.052(3) Uani 1 1 d . U .
H37A H 1.5263 0.5920 -0.2119 0.062 Uiso 1 1 calc R U .
C21 C 1.2267(13) 0.4095(8) -0.1109(8) 0.050(3) Uani 1 1 d . U .
H21A H 1.2600 0.4120 -0.1441 0.060 Uiso 1 1 calc R U .
C38 C 1.4070(13) 0.5596(8) -0.2649(7) 0.047(3) Uani 1 1 d . U .
H38A H 1.4281 0.5655 -0.3024 0.056 Uiso 1 1 calc R U .
C39 C 1.3173(14) 0.5359(8) -0.2641(8) 0.049(4) Uani 1 1 d . U .
H39A H 1.2752 0.5273 -0.3012 0.058 Uiso 1 1 calc R U .
C25 C 1.1880(12) 0.4511(8) -0.0209(7) 0.043(3) Uani 1 1 d . U .
C27 C 1.1540(13) 0.5121(9) 0.0701(7) 0.051(3) Uani 1 1 d . U .
H27A H 1.1211 0.4793 0.0844 0.061 Uiso 1 1 calc R U .
C32 C 1.5602(13) 0.6305(10) 0.0210(9) 0.058(4) Uani 1 1 d . U .
H32A H 1.5822 0.6466 0.0604 0.070 Uiso 1 1 calc R U .
C28 C 1.1601(14) 0.5693(9) 0.0999(8) 0.054(4) Uani 1 1 d . U .
H28A H 1.1289 0.5750 0.1336 0.065 Uiso 1 1 calc R U .
C22 C 1.1738(15) 0.3571(9) -0.1047(8) 0.057(4) Uani 1 1 d . U .
H22A H 1.1700 0.3256 -0.1339 0.068 Uiso 1 1 calc R U .
C33 C 1.6116(14) 0.6423(10) -0.0265(9) 0.063(4) Uani 1 1 d . U .
H33A H 1.6688 0.6656 -0.0198 0.075 Uiso 1 1 calc R U .
C23 C 1.1275(15) 0.3519(9) -0.0561(9) 0.061(4) Uani 1 1 d . U .
H23A H 1.0903 0.3170 -0.0518 0.073 Uiso 1 1 calc R U .
C16 C 0.9413(15) 0.3597(10) -0.3668(11) 0.069(4) Uani 1 1 d . U .
H16A H 0.9354 0.3614 -0.3252 0.082 Uiso 1 1 calc R U .
C14 C 0.9870(16) 0.3077(11) -0.4511(12) 0.080(4) Uani 1 1 d . U .
H14A H 1.0124 0.2725 -0.4667 0.096 Uiso 1 1 calc R U .
C15 C 0.9851(16) 0.3084(11) -0.3916(12) 0.078(5) Uani 1 1 d . U .
H15A H 1.0118 0.2760 -0.3661 0.094 Uiso 1 1 calc R U .
C13 C 0.9553(16) 0.3537(11) -0.4928(11) 0.078(4) Uani 1 1 d . U .
H13A H 0.9596 0.3515 -0.5346 0.093 Uiso 1 1 calc R U .
OW5 O 0.8333(12) 1.0103(7) -0.2294(7) 0.098(4) Uani 1 1 d . U .
HW5A H 0.8937 1.0010 -0.2211 0.147 Uiso 1 1 d R U .
HW5B H 0.8155 1.0203 -0.1956 0.147 Uiso 1 1 d R U .
O43 O 0.7603(8) 1.0442(5) -0.1200(5) 0.044(3) Uani 1 1 d . U .

loop_
_atom_site_aniso_label
_atom_site_aniso_U_11
_atom_site_aniso_U_22
_atom_site_aniso_U_33
_atom_site_aniso_U_23
_atom_site_aniso_U_13
_atom_site_aniso_U_12
W1 0.0191(3) 0.0252(3) 0.0281(3) -0.0006(2) 0.0045(2) -0.0001(2)
W2 0.0269(3) 0.0340(4) 0.0265(3) -0.0093(3) 0.0123(2) -0.0057(3)
W3 0.0207(3) 0.0275(3) 0.0294(3) 0.0003(2) 0.0073(2) -0.0029(2)
W4 0.0306(3) 0.0249(3) 0.0278(3) -0.0007(3) 0.0072(2) -0.0095(3)
W5 0.0334(3) 0.0341(4) 0.0170(2) -0.0027(2) 0.0022(2) -0.0027(3)
W6 0.0287(3) 0.0334(3) 0.0174(2) -0.0020(2) 0.0021(2) 0.0051(3)
W7 0.0246(3) 0.0296(3) 0.0263(3) -0.0008(3) 0.0015(2) 0.0032(2)
W8 0.0254(3) 0.0341(4) 0.0246(3) -0.0051(3) 0.0078(2) 0.0048(3)
W9 0.0230(3) 0.0227(3) 0.0277(3) 0.0040(2) 0.0040(2) 0.0002(2)
W10 0.0262(3) 0.0232(3) 0.0273(3) -0.0090(2) 0.0060(2) -0.0044(2)
Ge1 0.0160(6) 0.0130(7) 0.0134(6) -0.0022(5) 0.0035(5) -0.0016(5)
W12 0.0355(3) 0.0215(3) 0.0269(3) -0.0078(2) 0.0041(2) 0.0003(3)
W11 0.0400(3) 0.0236(3) 0.0293(3) 0.0046(3) -0.0007(3) -0.0028(3)
Cu3 0.0304(9) 0.0312(10) 0.0337(9) -0.0100(8) 0.0052(8) -0.0035(8)
Cu2 0.0468(12) 0.0478(13) 0.0337(10) -0.0015(9) 0.0184(9) -0.0047(10)
Cu1 0.0246(12) 0.0228(13) 0.0297(12) -0.0007(10) 0.0002(10) 0.0005(10)
O4 0.019(3) 0.023(4) 0.025(4) 0.001(3) 0.012(3) 0.003(3)
O40 0.021(4) 0.031(4) 0.032(4) 0.003(4) 0.011(3) -0.001(4)
O3 0.0245(19) 0.0232(19) 0.0239(19) -0.0001(10) 0.0037(10) -0.0005(10)
O39 0.020(4) 0.023(4) 0.037(4) 0.001(4) 0.005(4) 0.004(4)
O38 0.024(4) 0.028(4) 0.029(4) -0.005(4) 0.006(3) -0.003(4)
O37 0.039(5) 0.041(5) 0.019(4) 0.002(4) 0.014(4) -0.006(4)
O36 0.031(5) 0.028(6) 0.056(6) 0.000(5) 0.009(5) 0.000(5)
O35 0.022(4) 0.031(4) 0.027(4) 0.005(4) 0.008(3) 0.000(4)
O34 0.031(4) 0.029(4) 0.030(4) -0.002(4) 0.010(3) -0.006(4)
O33 0.033(6) 0.038(6) 0.043(6) 0.011(5) 0.003(5) -0.003(5)
O32 0.033(4) 0.026(4) 0.023(4) 0.002(4) 0.004(3) -0.003(4)
O31 0.035(4) 0.028(4) 0.024(4) 0.000(4) 0.006(3) -0.004(4)
O30 0.032(4) 0.037(5) 0.031(4) 0.003(4) 0.012(4) 0.001(4)
O29 0.035(4) 0.030(5) 0.029(4) -0.006(4) 0.010(4) 0.008(4)
O2 0.023(4) 0.019(4) 0.021(3) 0.003(3) 0.002(3) 0.002(3)
O28 0.029(4) 0.030(4) 0.032(4) -0.007(4) 0.009(3) 0.006(4)
O27 0.031(4) 0.027(4) 0.032(4) -0.007(4) 0.009(4) -0.001(4)
O26 0.025(4) 0.035(5) 0.028(4) -0.010(4) 0.001(3) 0.004(4)
O25 0.026(4) 0.020(4) 0.035(4) -0.007(4) 0.003(3) 0.000(3)
O24 0.025(4) 0.030(5) 0.029(4) 0.002(4) 0.003(3) -0.008(4)
O23 0.025(4) 0.031(5) 0.040(5) -0.009(4) 0.001(4) -0.005(4)
O22 0.034(6) 0.040(6) 0.040(5) 0.001(5) 0.006(5) -0.003(5)
O21 0.023(5) 0.027(5) 0.037(5) -0.002(4) 0.005(4) -0.005(4)
O20 0.034(4) 0.020(4) 0.032(4) -0.005(4) 0.006(4) -0.009(4)
O19 0.034(4) 0.032(4) 0.029(4) -0.010(4) 0.008(4) -0.001(4)
O18 0.045(6) 0.056(7) 0.044(6) -0.013(6) 0.012(5) 0.007(6)
O17 0.027(4) 0.036(5) 0.026(4) -0.004(4) 0.005(3) 0.006(4)
O16 0.031(5) 0.046(7) 0.042(6) -0.006(5) -0.003(5) 0.010(5)
O15 0.031(5) 0.067(8) 0.037(5) -0.015(5) 0.022(5) -0.004(5)
O1 0.021(4) 0.025(4) 0.023(3) -0.006(3) 0.008(3) -0.002(3)
O14 0.032(4) 0.036(5) 0.031(4) -0.001(4) 0.006(4) 0.006(4)
O13 0.037(4) 0.035(5) 0.036(4) 0.002(4) 0.007(4) 0.007(4)
O12 0.038(5) 0.038(5) 0.041(5) -0.006(5) 0.006(4) -0.002(5)
O11 0.031(4) 0.032(5) 0.028(4) -0.003(4) 0.005(4) -0.003(4)
O10 0.041(5) 0.022(4) 0.032(4) 0.009(4) 0.002(4) -0.014(4)
O9 0.046(6) 0.051(7) 0.026(5) -0.012(5) 0.003(5) 0.008(5)
O8 0.049(7) 0.059(8) 0.025(5) 0.004(5) 0.002(5) 0.002(6)
O7 0.035(4) 0.027(4) 0.038(4) -0.009(4) 0.012(4) -0.008(4)
O6 0.045(5) 0.031(5) 0.042(4) -0.005(4) -0.002(4) 0.006(4)
O5 0.054(7) 0.043(7) 0.042(6) 0.007(5) -0.002(5) -0.004(6)
O42 0.023(5) 0.037(6) 0.038(5) 0.004(5) 0.006(4) 0.000(4)
N2 0.031(6) 0.013(6) 0.030(6) -0.012(5) 0.004(5) 0.002(5)
OW1 0.036(15) 0.040(14) 0.049(14) 0.011(11) 0.010(13) 0.016(13)
OW3 0.043(9) 0.043(9) 0.043(9) 0.000(2) 0.008(3) 0.000(2)
N1 0.040(8) 0.069(11) 0.030(7) -0.016(7) 0.003(6) -0.010(8)
C1 0.048(7) 0.081(8) 0.063(7) -0.017(7) 0.011(6) -0.024(7)
C2 0.052(7) 0.098(9) 0.064(8) -0.019(8) 0.014(7) -0.018(8)
C3 0.059(8) 0.102(10) 0.055(8) -0.011(8) 0.001(7) -0.029(8)
C4 0.056(8) 0.099(10) 0.055(8) 0.009(8) -0.002(7) -0.022(8)
C5 0.051(8) 0.089(9) 0.059(8) -0.002(8) 0.005(7) -0.015(8)
C8 0.037(6) 0.029(6) 0.030(6) 0.000(5) 0.006(5) -0.003(6)
C12 0.033(6) 0.015(6) 0.019(5) 0.001(5) 0.009(5) 0.000(5)
N7 0.031(7) 0.029(8) 0.082(11) -0.019(8) 0.023(7) -0.001(6)
C10 0.047(7) 0.033(7) 0.039(6) 0.006(6) 0.000(6) -0.002(6)
C9 0.039(7) 0.027(7) 0.040(7) -0.002(6) 0.016(6) -0.005(6)
C6 0.047(7) 0.073(8) 0.070(7) -0.031(7) 0.018(6) -0.009(7)
C7 0.029(6) 0.019(6) 0.029(6) -0.002(5) 0.003(5) -0.004(5)
C11 0.038(7) 0.037(7) 0.038(6) 0.009(6) -0.003(6) -0.002(6)
N6 0.055(9) 0.025(7) 0.043(7) -0.002(6) 0.025(7) 0.016(6)
N4 0.033(7) 0.028(7) 0.028(6) 0.002(5) 0.003(5) -0.003(6)
C36 0.043(6) 0.049(7) 0.044(6) 0.014(6) 0.020(5) 0.008(6)
N3 0.039(7) 0.031(7) 0.038(7) -0.001(6) 0.015(6) 0.005(6)
N5 0.032(7) 0.050(9) 0.042(7) 0.012(7) -0.003(6) -0.006(7)
C29 0.064(8) 0.047(8) 0.035(7) -0.002(7) 0.005(7) 0.003(7)
C40 0.053(7) 0.042(7) 0.043(6) 0.007(6) 0.017(6) 0.009(6)
C34 0.049(7) 0.066(8) 0.055(7) 0.007(7) 0.015(6) 0.003(7)
C35 0.039(6) 0.051(7) 0.051(6) 0.008(6) 0.019(5) 0.004(6)
C30 0.050(7) 0.048(7) 0.039(6) 0.008(6) 0.012(6) -0.001(6)
C26 0.051(6) 0.045(7) 0.038(6) -0.002(6) 0.018(5) 0.001(6)
C24 0.062(7) 0.048(7) 0.050(7) -0.004(6) 0.027(6) 0.003(7)
C31 0.049(7) 0.061(8) 0.055(7) 0.007(7) 0.010(6) 0.000(7)
C37 0.059(7) 0.057(7) 0.045(6) 0.009(6) 0.022(6) 0.005(7)
C21 0.059(7) 0.044(7) 0.048(6) -0.010(6) 0.017(6) 0.005(6)
C38 0.059(7) 0.049(7) 0.037(6) 0.011(6) 0.023(6) 0.006(7)
C39 0.063(8) 0.042(8) 0.043(7) -0.001(7) 0.013(7) 0.015(7)
C25 0.052(6) 0.043(7) 0.039(6) 0.001(6) 0.023(5) 0.000(6)
C27 0.060(7) 0.057(8) 0.041(6) -0.002(6) 0.025(6) -0.008(7)
C32 0.043(8) 0.075(9) 0.055(8) 0.000(8) 0.007(7) 0.003(7)
C28 0.064(8) 0.059(8) 0.042(7) -0.003(7) 0.014(6) -0.004(7)
C22 0.075(9) 0.045(8) 0.052(7) -0.009(7) 0.017(7) 0.001(8)
C33 0.047(8) 0.070(9) 0.067(8) -0.002(8) 0.000(7) -0.004(8)
C23 0.075(8) 0.047(8) 0.061(7) 0.000(7) 0.013(7) -0.003(7)
C16 0.056(8) 0.060(9) 0.090(9) -0.022(8) 0.015(8) -0.003(8)
C14 0.067(8) 0.072(9) 0.101(9) -0.031(9) 0.013(8) -0.007(8)
C15 0.064(9) 0.068(10) 0.104(10) -0.018(9) 0.016(9) 0.002(8)
C13 0.062(8) 0.084(9) 0.089(9) -0.031(8) 0.015(7) -0.007(8)
OW5 0.096(8) 0.091(9) 0.107(8) 0.017(8) 0.017(8) 0.025(8)
O43 0.036(6) 0.051(7) 0.041(6) 0.026(5) -0.007(5) 0.005(5)

loop_
_atom_type_symbol
_atom_type_description
_atom_type_scat_dispersion_real
_atom_type_scat_dispersion_imag
_atom_type_scat_source
W W -0.8490 6.8722 'International Tables Vol C Tables 4.2.6.8 and 6.1.1.4'
Ge Ge 0.1547 1.8001 'International Tables Vol C Tables 4.2.6.8 and 6.1.1.4'
Cu Cu 0.3201 1.2651 'International Tables Vol C Tables 4.2.6.8 and 6.1.1.4'
O O 0.0106 0.0060 'International Tables Vol C Tables 4.2.6.8 and 6.1.1.4'
N N 0.0061 0.0033 'International Tables Vol C Tables 4.2.6.8 and 6.1.1.4'
C C 0.0033 0.0016 'International Tables Vol C Tables 4.2.6.8 and 6.1.1.4'
H H 0.0000 0.0000 'International Tables Vol C Tables 4.2.6.8 and 6.1.1.4'

loop_
_geom_angle_atom_site_label_1
_geom_angle_atom_site_label_2
_geom_angle_atom_site_label_3
_geom_angle
_geom_angle_site_symmetry_1
_geom_angle_site_symmetry_3
O21 W1 O20 103.3(4) . .
O21 W1 O38 101.1(4) . .
O20 W1 O38 86.5(4) . .
O21 W1 O26 98.9(4) . .
O20 W1 O26 157.8(4) . .
O38 W1 O26 89.1(4) . .
O21 W1 O39 100.3(4) . .
O20 W1 O39 89.7(4) . .
O38 W1 O39 158.6(4) . .
O26 W1 O39 86.5(4) . .
O21 W1 O2 169.2(4) . .
O20 W1 O2 85.2(4) . .
O38 W1 O2 86.0(3) . .
O26 W1 O2 72.8(3) . .
O39 W1 O2 72.7(3) . .
O15 W2 O34 101.4(5) . .
O15 W2 O37 100.2(4) . .
O34 W2 O37 90.2(4) . .
O15 W2 O27 100.6(5) . .
O34 W2 O27 157.9(4) . .
O37 W2 O27 87.9(4) . .
O15 W2 O20 102.5(5) . .
O34 W2 O20 85.3(4) . .
O37 W2 O20 157.3(4) . .
O27 W2 O20 88.0(4) . .
O15 W2 O1 168.9(4) . .
O34 W2 O1 87.1(3) . .
O37 W2 O1 72.4(3) . .
O27 W2 O1 71.4(3) . .
O20 W2 O1 85.1(3) . .
O36 W3 O29 101.9(5) . .
O36 W3 O35 101.5(4) . .
O29 W3 O35 156.6(4) . .
O36 W3 O40 102.7(4) . .
O29 W3 O40 89.2(4) . .
O35 W3 O40 85.5(4) . .
O36 W3 O30 99.5(4) . .
O29 W3 O30 87.4(4) . .
O35 W3 O30 88.9(4) . .
O40 W3 O30 157.8(4) . .
O36 W3 O4 169.7(4) . .
O29 W3 O4 71.4(4) . .
O35 W3 O4 85.4(4) . .
O40 W3 O4 85.3(3) . .
O30 W3 O4 72.9(3) . .
O22 W4 O7 100.2(4) . .
O22 W4 O38 101.9(4) . .
O7 W4 O38 89.4(4) . .
O22 W4 O10 100.9(4) . .
O7 W4 O10 88.3(4) . .
O38 W4 O10 157.2(4) . .
O22 W4 O34 102.5(4) . .
O7 W4 O34 157.2(4) . .
O38 W4 O34 85.3(4) . .
O10 W4 O34 88.1(4) . .
O22 W4 O3 169.8(4) . .
O7 W4 O3 72.1(4) . .
O38 W4 O3 85.0(3) . .
O10 W4 O3 72.8(3) . .
O34 W4 O3 85.3(3) . .
O8 W5 O32 103.0(5) . .
O8 W5 O31 101.7(5) . .
O32 W5 O31 85.5(4) . .
O8 W5 O11 101.2(5) . .
O32 W5 O11 90.0(4) . .
O31 W5 O11 157.1(4) . .
O8 W5 O37 100.0(4) . .
O32 W5 O37 157.0(4) . .
O31 W5 O37 88.2(4) . .
O11 W5 O37 87.2(4) . .
O8 W5 O1 169.6(4) . .
O32 W5 O1 85.3(3) . .
O31 W5 O1 85.1(4) . .
O11 W5 O1 72.1(4) . .
O37 W5 O1 72.1(3) . .
O9 W6 O26 100.7(5) . .
O9 W6 O19 103.7(5) . .
O26 W6 O19 89.4(4) . .
O9 W6 O24 100.5(5) . .
O26 W6 O24 89.2(4) . .
O19 W6 O24 155.6(4) . .
O9 W6 O17 102.6(4) . .
O26 W6 O17 156.7(4) . .
O19 W6 O17 84.6(4) . .
O24 W6 O17 87.1(4) . .
O9 W6 O2 169.4(4) . .
O26 W6 O2 72.3(3) . .
O19 W6 O2 84.4(3) . .
O24 W6 O2 72.0(3) . .
O17 W6 O2 84.7(3) . .
O16 W7 O29 100.8(5) . .
O16 W7 O13 102.3(5) . .
O29 W7 O13 156.8(4) . .
O16 W7 O32 103.2(4) . .
O29 W7 O32 88.5(4) . .
O13 W7 O32 84.8(4) . .
O16 W7 O14 99.5(4) . .
O29 W7 O14 87.8(4) . .
O13 W7 O14 89.9(4) . .
O32 W7 O14 157.3(4) . .
O16 W7 O4 168.5(4) . .
O29 W7 O4 71.6(4) . .
O13 W7 O4 85.8(4) . .
O32 W7 O4 85.4(3) . .
O14 W7 O4 72.1(3) . .
O18 W8 O17 104.1(5) . .
O18 W8 O30 100.1(5) . .
O17 W8 O30 91.0(4) . .
O18 W8 O28 102.1(5) . .
O17 W8 O28 85.9(4) . .
O30 W8 O28 157.7(4) . .
O18 W8 O14 98.9(5) . .
O17 W8 O14 156.9(4) . .
O30 W8 O14 87.1(4) . .
O28 W8 O14 87.2(4) . .
O18 W8 O4 168.1(4) . .
O17 W8 O4 85.9(3) . .
O30 W8 O4 72.9(3) . .
O28 W8 O4 84.8(3) . .
O14 W8 O4 71.6(3) . .
O33 W9 O25 101.7(4) . .
O33 W9 O35 100.4(4) . .
O25 W9 O35 86.2(4) . .
O33 W9 O24 100.2(4) . .
O25 W9 O24 158.1(4) . .
O35 W9 O24 88.3(4) . .
O33 W9 O39 100.0(4) . .
O25 W9 O39 89.6(4) . .
O35 W9 O39 159.6(4) . .
O24 W9 O39 88.1(4) . .
O33 W9 O2 170.5(4) . .
O25 W9 O2 85.4(3) . .
O35 W9 O2 86.1(4) . .
O24 W9 O2 73.0(3) . .
O39 W9 O2 73.7(3) . .
O23 W10 O40 103.6(4) . .
O23 W10 O27 98.9(4) . .
O40 W10 O27 157.4(4) . .
O23 W10 O11 99.4(4) . .
O40 W10 O11 89.4(4) . .
O27 W10 O11 88.2(4) . .
O23 W10 O25 102.1(4) . .
O40 W10 O25 85.7(4) . .
O27 W10 O25 88.3(4) . .
O11 W10 O25 158.4(4) . .
O23 W10 O1 168.6(4) . .
O40 W10 O1 85.1(4) . .
O27 W10 O1 72.8(3) . .
O11 W10 O1 73.0(4) . .
O25 W10 O1 85.6(4) . .
O2 Ge1 O1 109.8(4) . .
O2 Ge1 O3 109.4(4) . .
O1 Ge1 O3 109.6(4) . .
O2 Ge1 O4 109.8(4) . .
O1 Ge1 O4 108.7(4) . .
O3 Ge1 O4 109.6(4) . .
O12 W12 O19 102.8(4) . .
O12 W12 O7 98.8(4) . .
O19 W12 O7 89.3(4) . .
O12 W12 O6 100.2(5) . .
O19 W12 O6 157.0(4) . .
O7 W12 O6 86.5(4) . .
O12 W12 O28 103.0(4) . .
O19 W12 O28 86.0(4) . .
O7 W12 O28 158.2(4) . .
O6 W12 O28 89.6(4) . .
O12 W12 O3 167.9(4) . .
O19 W12 O3 85.3(3) . .
O7 W12 O3 72.0(3) . .
O6 W12 O3 71.9(4) . .
O28 W12 O3 86.4(3) . .
O5 W11 O31 101.7(5) . .
O5 W11 O6 101.8(5) . .
O31 W11 O6 156.4(4) . .
O5 W11 O13 101.9(5) . .
O31 W11 O13 84.4(4) . .
O6 W11 O13 88.6(4) . .
O5 W11 O10 100.8(5) . .
O31 W11 O10 89.8(4) . .
O6 W11 O10 87.9(4) . .
O13 W11 O10 157.2(4) . .
O5 W11 O3 170.2(4) . .
O31 W11 O3 85.5(4) . .
O6 W11 O3 71.5(4) . .
O13 W11 O3 85.3(4) . .
O10 W11 O3 72.3(3) . .
OW1 Cu3 O43 85.1(10) . 2_644
OW1 Cu3 N1 165.5(11) . .
O43 Cu3 N1 92.0(5) 2_644 .
OW1 Cu3 N7 97.8(10) . .
O43 Cu3 N7 169.3(5) 2_644 .
N1 Cu3 N7 82.6(6) . .
OW1 Cu3 OW3 11.9(14) . .
O43 Cu3 OW3 94.9(11) 2_644 .
N1 Cu3 OW3 169.8(13) . .
N7 Cu3 OW3 89.3(12) . .
OW1 Cu3 O23 93.0(11) . .
O43 Cu3 O23 88.8(4) 2_644 .
N1 Cu3 O23 101.2(4) . .
N7 Cu3 O23 101.2(5) . .
OW3 Cu3 O23 86.5(11) . .
N4 Cu2 N6 166.6(5) . .
N4 Cu2 N3 81.7(5) . .
N6 Cu2 N3 105.0(5) . .
N4 Cu2 N5 99.9(5) . .
N6 Cu2 N5 81.9(6) . .
N3 Cu2 N5 142.7(5) . .
N2 Cu1 N2 180.0(6) . 3_775
N2 Cu1 O42 97.4(4) . 3_775
N2 Cu1 O42 82.6(4) 3_775 3_775
N2 Cu1 O42 82.6(4) . .
N2 Cu1 O42 97.4(4) 3_775 .
O42 Cu1 O42 180.0 3_775 .
N2 Cu1 O12 93.8(4) . 3_775
N2 Cu1 O12 86.2(4) 3_775 3_775
O42 Cu1 O12 86.0(4) 3_775 3_775
O42 Cu1 O12 94.0(4) . 3_775
N2 Cu1 O12 86.2(4) . .
N2 Cu1 O12 93.8(4) 3_775 .
O42 Cu1 O12 94.0(4) 3_775 .
O42 Cu1 O12 86.0(4) . .
O12 Cu1 O12 180.0 3_775 .
Ge1 O4 W3 122.5(4) . .
Ge1 O4 W7 122.8(4) . .
W3 O4 W7 93.7(3) . .
Ge1 O4 W8 122.2(5) . .
W3 O4 W8 93.4(3) . .
W7 O4 W8 94.5(3) . .
W10 O40 W3 152.7(5) . .
Ge1 O3 W12 121.8(4) . .
Ge1 O3 W4 123.3(5) . .
W12 O3 W4 93.7(3) . .
Ge1 O3 W11 122.3(5) . .
W12 O3 W11 94.3(3) . .
W4 O3 W11 93.5(3) . .
W9 O39 W1 118.8(4) . .
W1 O38 W4 152.1(5) . .
W2 O37 W5 121.6(4) . .
W3 O35 W9 151.7(5) . .
W2 O34 W4 152.2(5) . .
W5 O32 W7 152.2(5) . .
W11 O31 W5 153.3(5) . .
W8 O30 W3 120.7(4) . .
W7 O29 W3 123.3(5) . .
Ge1 O2 W9 122.3(4) . .
Ge1 O2 W1 122.4(4) . .
W9 O2 W1 94.8(3) . .
Ge1 O2 W6 122.7(4) . .
W9 O2 W6 93.6(3) . .
W1 O2 W6 93.3(3) . .
W8 O28 W12 151.1(5) . .
W10 O27 W2 121.7(5) . .
W6 O26 W1 121.6(5) . .
W9 O25 W10 151.4(5) . .
W9 O24 W6 121.4(4) . .
W10 O23 Cu3 139.6(5) . .
W1 O20 W2 151.8(5) . .
W12 O19 W6 153.2(6) . .
W8 O17 W6 153.2(5) . .
Ge1 O1 W10 123.1(4) . .
Ge1 O1 W5 122.8(5) . .
W10 O1 W5 94.0(3) . .
Ge1 O1 W2 121.2(4) . .
W10 O1 W2 94.1(3) . .
W5 O1 W2 93.9(3) . .
W7 O14 W8 121.8(5) . .
W7 O13 W11 152.9(6) . .
W12 O12 Cu1 148.5(6) . .
W10 O11 W5 120.9(5) . .
W4 O10 W11 121.4(4) . .
W4 O7 W12 122.1(5) . .
W12 O6 W11 122.4(5) . .
C12 O42 Cu1 112.6(9) . .
C8 N2 C7 118.4(12) . .
C8 N2 Cu1 128.4(10) . .
C7 N2 Cu1 113.1(9) . .
C1 N1 C5 120.0 . .
C1 N1 Cu3 113.7(7) . .
C5 N1 Cu3 125.8(7) . .
N1 C1 C2 120.0 . .
N1 C1 C6 112.3(11) . .
C2 C1 C6 127.5(11) . .
C3 C2 C1 120.0 . .
C2 C3 C4 120.0 . .
C3 C4 C5 120.0 . .
C4 C5 N1 120.0 . .
N2 C8 C9 122.2(14) . .
O43 C12 O42 122.8(12) . .
O43 C12 C7 119.1(12) . .
O42 C12 C7 118.1(12) . .
C16 N7 C6 123.7(16) . .
C16 N7 Cu3 125.0(13) . .
C6 N7 Cu3 110.9(13) . .
C9 C10 C11 119.4(15) . .
C10 C9 C8 118.5(15) . .
N7 C6 C13 121(2) . .
N7 C6 C1 117.8(16) . .
C13 C6 C1 121.1(19) . .
N2 C7 C11 122.8(13) . .
N2 C7 C12 113.6(12) . .
C11 C7 C12 123.6(13) . .
C7 C11 C10 118.5(15) . .
C40 N6 C36 118.3(13) . .
C40 N6 Cu2 126.1(11) . .
C36 N6 Cu2 114.9(11) . .
C30 N4 C26 119.6(13) . .
C30 N4 Cu2 123.8(10) . .
C26 N4 Cu2 116.2(10) . .
N6 C36 C37 120.7(16) . .
N6 C36 C35 114.8(13) . .
C37 C36 C35 124.1(16) . .
C21 N3 C25 117.6(14) . .
C21 N3 Cu2 128.7(11) . .
C25 N3 Cu2 113.6(10) . .
C35 N5 C31 118.0(15) . .
C35 N5 Cu2 114.6(11) . .
C31 N5 Cu2 126.7(11) . .
C28 C29 C30 117.1(17) . .
N6 C40 C39 121.7(17) . .
C35 C34 C33 120.0(17) . .
N5 C35 C34 121.7(17) . .
N5 C35 C36 113.7(14) . .
C34 C35 C36 124.5(15) . .
N4 C30 C29 122.6(15) . .
N4 C26 C27 121.2(16) . .
N4 C26 C25 114.7(13) . .
C27 C26 C25 124.0(16) . .
C23 C24 C25 120.4(16) . .
C32 C31 N5 122.8(17) . .
C38 C37 C36 119.4(17) . .
N3 C21 C22 123.3(16) . .
C37 C38 C39 119.8(15) . .
C38 C39 C40 120.0(17) . .
N3 C25 C24 119.8(14) . .
N3 C25 C26 113.6(14) . .
C24 C25 C26 126.6(14) . .
C26 C27 C28 118.2(16) . .
C31 C32 C33 120.1(19) . .
C29 C28 C27 121.0(16) . .
C23 C22 C21 119.3(17) . .
C32 C33 C34 117.2(18) . .
C22 C23 C24 119.5(19) . .
N7 C16 C15 117(2) . .
C15 C14 C13 126(2) . .
C14 C15 C16 118(2) . .
C14 C13 C6 114(2) . .
C12 O43 Cu3 115.7(9) . 2_654

loop_
_geom_bond_atom_site_label_1
_geom_bond_atom_site_label_2
_geom_bond_distance
_geom_bond_site_symmetry_2
W1 O21 1.693(9) .
W1 O20 1.884(9) .
W1 O38 1.901(9) .
W1 O26 1.923(9) .
W1 O39 1.972(9) .
W1 O2 2.288(8) .
W2 O15 1.688(9) .
W2 O34 1.901(10) .
W2 O37 1.914(10) .
W2 O27 1.929(9) .
W2 O20 1.934(9) .
W2 O1 2.312(8) .
W3 O36 1.708(10) .
W3 O29 1.907(10) .
W3 O35 1.910(9) .
W3 O40 1.919(8) .
W3 O30 1.945(9) .
W3 O4 2.283(9) .
W4 O22 1.710(10) .
W4 O7 1.909(9) .
W4 O38 1.909(9) .
W4 O10 1.916(10) .
W4 O34 1.924(9) .
W4 O3 2.299(9) .
W5 O8 1.703(10) .
W5 O32 1.901(9) .
W5 O31 1.909(9) .
W5 O11 1.923(10) .
W5 O37 1.947(9) .
W5 O1 2.301(9) .
W6 O9 1.686(9) .
W6 O26 1.912(9) .
W6 O19 1.923(10) .
W6 O24 1.923(10) .
W6 O17 1.935(9) .
W6 O2 2.318(8) .
W7 O16 1.704(10) .
W7 O29 1.887(10) .
W7 O13 1.904(10) .
W7 O32 1.916(9) .
W7 O14 1.931(9) .
W7 O4 2.291(9) .
W8 O18 1.696(10) .
W8 O17 1.888(9) .
W8 O30 1.903(10) .
W8 O28 1.907(10) .
W8 O14 1.935(10) .
W8 O4 2.312(8) .
W9 O33 1.692(10) .
W9 O25 1.909(9) .
W9 O35 1.914(9) .
W9 O24 1.919(9) .
W9 O39 1.930(9) .
W9 O2 2.277(9) .
W10 O23 1.720(10) .
W10 O40 1.899(8) .
W10 O27 1.911(9) .
W10 O11 1.915(9) .
W10 O25 1.919(9) .
W10 O1 2.267(9) .
Ge1 O2 1.720(8) .
Ge1 O1 1.722(8) .
Ge1 O3 1.726(9) .
Ge1 O4 1.730(8) .
W12 O12 1.695(10) .
W12 O19 1.891(10) .
W12 O7 1.921(9) .
W12 O6 1.922(10) .
W12 O28 1.926(9) .
W12 O3 2.293(9) .
W11 O5 1.690(11) .
W11 O31 1.895(9) .
W11 O6 1.926(10) .
W11 O13 1.929(10) .
W11 O10 1.932(10) .
W11 O3 2.307(9) .
Cu3 OW1 1.93(3) .
Cu3 O43 1.949(11) 2_644
Cu3 N1 1.955(8) .
Cu3 N7 2.000(13) .
Cu3 OW3 2.01(4) .
Cu3 O23 2.263(9) .
Cu2 N4 1.939(11) .
Cu2 N6 1.961(11) .
Cu2 N3 1.993(13) .
Cu2 N5 2.011(13) .
Cu1 N2 1.980(11) .
Cu1 N2 1.980(11) 3_775
Cu1 O42 1.988(9) 3_775
Cu1 O42 1.988(9) .
Cu1 O12 2.390(10) 3_775
Cu1 O12 2.390(10) .
O42 C12 1.277(15) .
N2 C8 1.323(17) .
N2 C7 1.335(17) .
N1 C1 1.3900 .
N1 C5 1.3900 .
C1 C2 1.3900 .
C1 C6 1.45(2) .
C2 C3 1.3900 .
C3 C4 1.3900 .
C4 C5 1.3900 .
C8 C9 1.374(19) .
C12 O43 1.255(16) .
C12 C7 1.483(18) .
N7 C16 1.32(2) .
N7 C6 1.35(2) .
C10 C9 1.37(2) .
C10 C11 1.38(2) .
C6 C13 1.39(3) .
C7 C11 1.353(19) .
N6 C40 1.33(2) .
N6 C36 1.35(2) .
N4 C30 1.33(2) .
N4 C26 1.342(19) .
C36 C37 1.39(2) .
C36 C35 1.50(2) .
N3 C21 1.329(19) .
N3 C25 1.377(17) .
N5 C35 1.330(18) .
N5 C31 1.37(2) .
C29 C28 1.36(2) .
C29 C30 1.40(2) .
C40 C39 1.36(2) .
C34 C35 1.38(2) .
C34 C33 1.40(2) .
C26 C27 1.377(19) .
C26 C25 1.46(2) .
C24 C23 1.36(2) .
C24 C25 1.39(2) .
C31 C32 1.34(2) .
C37 C38 1.33(2) .
C21 C22 1.37(2) .
C38 C39 1.35(2) .
C27 C28 1.40(2) .
C32 C33 1.39(2) .
C22 C23 1.34(2) .
C16 C15 1.42(3) .
C14 C15 1.31(3) .
C14 C13 1.37(3) .
O43 Cu3 1.949(11) 2_654
